data_1561378
loop_
_publ_author_name
'Oswald, Iain W.H.'
'Gourdon, Olivier'
'Bekins, Amy'
'Evans, Jess'
'Treadwell, LaRico J.'
'Chan, Julia Y.'
'Macaluso, Robin T.'

_publ_section_title
;
 Er1.33Pt3Ga8: A modulated variant of the Er4Pt9Al24-structure type
;
_journal_name_full 'Journal of Solid State Chemistry'
_journal_page_first 161
_journal_page_last 167
_journal_paper_doi 10.1016/j.jssc.2016.04.009
_journal_volume 242
_journal_year 2016
_chemical_absolute_configuration .
_chemical_formula_sum 'Er0.341 Ga2.005 Pt0.75'
_chemical_formula_weight 343.1
_space_group_IT_number 12
_space_group_name_Hall '-C 2y'
_space_group_name_H-M_alt 'C 1 2/m 1'
_symmetry_cell_setting monoclinic
_symmetry_Int_Tables_number 12
_symmetry_space_group_name_Hall '-C 2y'
_symmetry_space_group_name_H-M 'C 1 2/m 1'
_cell_angle_alpha 90
_cell_angle_beta 101.010(2)
_cell_angle_gamma 90
_cell_formula_units_Z 24
_cell_length_a 7.4879(2)
_cell_length_b 12.9612(3)
_cell_length_c 13.1060(4)
_cell_measurement_reflns_used 6136
_cell_measurement_temperature 297
_cell_measurement_theta_max 30.4
_cell_measurement_theta_min 3.2
_cell_volume 1248.55(6)
_computing_cell_refinement 'Bruker SAINT'
_computing_data_collection 'Bruker APEX2'
_computing_molecular_graphics CrystalMaker
_computing_publication_material 'publCIF (Westrip, 2010)'
_computing_structure_refinement JANA2006
_diffrn_ambient_temperature 297
_diffrn_measured_fraction_theta_full 0.98
_diffrn_measured_fraction_theta_max 0.95
_diffrn_measurement_device 'four-circle diffractometer'
_diffrn_measurement_device_type 'Bruker Kappa D8 Quest CMOS'
_diffrn_measurement_method '\f and \w scans'
_diffrn_radiation_monochromator 'HELIOS optics'
_diffrn_radiation_probe x-ray
_diffrn_radiation_source 'I\mS microfocus tube'
_diffrn_radiation_type 'Mo K\a'
_diffrn_radiation_wavelength 0.71073
_diffrn_reflns_av_R_equivalents 0.0576
_diffrn_reflns_av_unetI/netI 0.0236
_diffrn_reflns_limit_h_max 11
_diffrn_reflns_limit_h_min -11
_diffrn_reflns_limit_k_max 19
_diffrn_reflns_limit_k_min -20
_diffrn_reflns_limit_l_max 20
_diffrn_reflns_limit_l_min -19
_diffrn_reflns_number 34559
_diffrn_reflns_theta_full 32.82
_diffrn_reflns_theta_max 33.54
_diffrn_reflns_theta_min 1.58
_exptl_absorpt_coefficient_mu 89.175
_exptl_crystal_colour Silver
_exptl_crystal_density_diffrn 10.9526
_exptl_crystal_description Fragment
_exptl_crystal_F_000 3452
_exptl_crystal_size_max 0.05
_exptl_crystal_size_mid 0.02
_exptl_crystal_size_min 0.01
_refine_ls_extinction_coef 390(20)
_refine_ls_extinction_method 'B-C type 1 Lorentzian isotropic (Becker & Coppens, 1974)'
_refine_ls_goodness_of_fit_gt 3.37
_refine_ls_goodness_of_fit_ref 2.93
_refine_ls_number_constraints 0
_refine_ls_number_parameters 128
_refine_ls_number_reflns 2426
_refine_ls_number_restraints 0
_refine_ls_R_factor_all 0.0775
_refine_ls_R_factor_gt 0.0475
_refine_ls_shift/su_max 0.0097
_refine_ls_shift/su_mean 0.0008
_refine_ls_structure_factor_coef F
_refine_ls_weighting_details w=1/(\s^2^(F)+0.0001F^2^)
_refine_ls_weighting_scheme sigma
_refine_ls_wR_factor_gt 0.0738
_refine_ls_wR_factor_ref 0.0774
_reflns_number_gt 1711
_reflns_number_total 2426
_reflns_threshold_expression I>3\s(I)
_cod_data_source_file JSSC-2016-242-161.cif
_cod_data_source_block I
_cod_database_code 1561378

loop_
_space_group_symop_id
_space_group_symop_operation_xyz
1 x,y,z
2 -x,y,-z
3 -x,-y,-z
4 x,-y,z
5 x+1/2,y+1/2,z
6 -x+1/2,y+1/2,-z
7 -x+1/2,-y+1/2,-z
8 x+1/2,-y+1/2,z

loop_
_atom_site_label
_atom_site_type_symbol
_atom_site_fract_x
_atom_site_fract_y
_atom_site_fract_z
_atom_site_adp_type
_atom_site_U_iso_or_equiv
_atom_site_site_symmetry_multiplicity
_atom_site_occupancy
_atom_site_calc_flag
_atom_site_refinement_flags
_atom_site_disorder_assembly
_atom_site_disorder_group
Er1-1 Er 0.26894(13) 0 0.80769(7) Uani 0.0033(3) 4 0.9068 d . . .
Er1-2 Er 0.26954(16) 0.33336(9) 0.80838(10) Uani 0.0104(4) 8 0.5695 d . . .
Pt1-1 Pt 0 0 0 Uani 0.0064(3) 2 1 d . . .
Pt1-2 Pt 0 0.33441(6) 0 Uani 0.0062(2) 4 1 d . . .
Pt2-1 Pt 0.11698(10) 0 0.35991(6) Uani 0.0066(2) 4 1 d . . .
Pt2-2 Pt 0.12173(8) 0.33498(4) 0.36071(4) Uani 0.00652(18) 8 1 d . . .
Ga2-1 Ga 0.1860(3) 0 0.55638(17) Uani 0.0077(6) 4 1 d . . .
Ga2-2 Ga 0.1866(2) 0.33304(12) 0.55988(13) Uani 0.0076(5) 8 1 d . . .
Ga1_1-1 Ga 0.3737(5) 0.2307(3) 0.8167(3) Uani 0.0069(10) 8 0.4618 d . . .
Ga1_1-2 Ga 0.3752(5) 0.5648(3) 0.8170(3) Uani 0.0054(10) 8 0.449 d . . .
Ga1_1-3 Ga 0.387(4) 0.8950(19) 0.8232(18) Uani 0.025(8) 8 0.0808 d . . .
Ga1_2-1 Ga 0.928(6) 0 0.179(3) Uani 0.098(18) 4 0.1371 d . . .
Ga1_2-2 Ga 0.9328(5) 0.3341(3) 0.1833(3) Uani 0.0060(10) 8 0.4545 d . . .
Ga3-1 Ga 0.8517(2) 0.16578(11) 0.05870(13) Uani 0.0056(4) 8 1 d . . .
Ga3-2 Ga 0.8554(3) 0.5 0.05953(19) Uani 0.0093(7) 4 1 d . . .
Ga4-1 Ga 0.9430(2) 0.16746(12) 0.32713(14) Uani 0.0090(5) 8 1 d . . .
Ga4-2 Ga 0.9411(3) 0.5 0.32757(18) Uani 0.0079(7) 4 1 d . . .

loop_
_atom_site_aniso_label
_atom_site_aniso_type_symbol
_atom_site_aniso_U_11
_atom_site_aniso_U_22
_atom_site_aniso_U_33
_atom_site_aniso_U_12
_atom_site_aniso_U_13
_atom_site_aniso_U_23
Er1-1 Er 0.0039(5) 0.0041(5) 0.0019(4) 0 0.0007(3) 0
Er1-2 Er 0.0094(6) 0.0080(6) 0.0131(6) -0.0010(4) 0.0006(5) 0.0000(5)
Pt1-1 Pt 0.0064(5) 0.0058(5) 0.0063(5) 0 -0.0002(4) 0
Pt1-2 Pt 0.0060(4) 0.0061(4) 0.0065(4) 0 0.0010(3) 0
Pt2-1 Pt 0.0054(4) 0.0072(4) 0.0069(4) 0 0.0000(3) 0
Pt2-2 Pt 0.0079(3) 0.0065(3) 0.0050(3) -0.0004(2) 0.0007(2) 0.0003(2)
Ga2-1 Ga 0.0081(11) 0.0083(11) 0.0052(10) 0 -0.0023(8) 0
Ga2-2 Ga 0.0081(8) 0.0071(8) 0.0080(8) -0.0004(6) 0.0025(6) -0.0006(6)
Ga1_1-1 Ga 0.0065(16) 0.0060(16) 0.0072(16) 0.0016(13) -0.0011(13) 0.0007(13)
Ga1_1-2 Ga 0.0069(16) 0.0070(17) 0.0024(15) 0.0005(13) 0.0011(12) 0.0007(13)
Ga1_1-3 Ga 0.044(16) 0.017(12) 0.013(11) 0.010(11) 0.006(11) -0.017(10)
Ga1_2-1 Ga 0.07(3) 0.12(4) 0.08(3) 0 -0.04(2) 0
Ga1_2-2 Ga 0.0050(16) 0.0070(17) 0.0056(16) -0.0034(13) -0.0003(13) -0.0014(13)
Ga3-1 Ga 0.0050(7) 0.0039(7) 0.0076(8) -0.0003(6) 0.0009(6) 0.0010(6)
Ga3-2 Ga 0.0065(11) 0.0076(11) 0.0138(11) 0 0.0023(9) 0
Ga4-1 Ga 0.0078(8) 0.0055(8) 0.0138(9) 0.0003(6) 0.0025(7) -0.0016(6)
Ga4-2 Ga 0.0035(10) 0.0077(11) 0.0122(11) 0 0.0011(9) 0

loop_
_atom_type_symbol
_atom_type_scat_dispersion_real
_atom_type_scat_dispersion_imag
_atom_type_scat_source
Er -0.2586 4.9576 'International Tables Vol C tables 4.2.6.8 and 6.1.1.1'
Ga 0.2307 1.6083 'International Tables Vol C tables 4.2.6.8 and 6.1.1.1'
Pt -1.7033 8.3905 'International Tables Vol C tables 4.2.6.8 and 6.1.1.1'
